data_4508272
loop_
_publ_author_name
'Mochida, Tomoyuki'
'Akasaka, Takahiro'
'Funasako, Yusuke'
'Nishio, Yutaka'
'Mori, Hatsumi'

_publ_section_title
;
 Crystal Architectures and Magnetic Properties of Alkylferrocenium Salts
 with FnTCNQ (n= 0, 2, 4): Effect of Substituents on the Self-Assembled
 Structures
;
_journal_issue 10
_journal_name_full 'Crystal Growth &amp; Design'
_journal_page_first 4460
_journal_paper_doi 10.1021/cg400954x
_journal_volume 13
_journal_year 2013
_chemical_formula_moiety 'C16 H22 Fe, 2(C12 H4 N4) '
_chemical_formula_sum 'C40 H30 Fe N8'
_chemical_formula_weight 678.57
_chemical_name_systematic
;
 ?
;
_space_group_IT_number 14
_symmetry_cell_setting monoclinic
_symmetry_space_group_name_Hall '-P 2ybc'
_symmetry_space_group_name_H-M 'P 1 21/c 1'
_atom_sites_solution_hydrogens geom
_atom_sites_solution_primary direct
_atom_sites_solution_secondary difmap
_audit_creation_method SHELXL-97
_cell_angle_alpha 90.00
_cell_angle_beta 93.0530(10)
_cell_angle_gamma 90.00
_cell_formula_units_Z 4
_cell_length_a 6.6911(4)
_cell_length_b 15.5049(10)
_cell_length_c 31.364(2)
_cell_measurement_reflns_used 6018
_cell_measurement_temperature 173
_cell_measurement_theta_max 28.28
_cell_measurement_theta_min 2.35
_cell_volume 3249.2(4)
_computing_cell_refinement 'APEX2 (Bruker AXS, 2006)'
_computing_data_collection 'APEX2 '
_computing_data_reduction 'SAINT (Bruker AXS, 2004)'
_computing_molecular_graphics 'XSHEL (Bruker AXS,2002)'
_computing_publication_material 'XCIF (Bruker AXS, 2001)'
_computing_structure_refinement 'SHELXL-97 (Sheldrick, 1997)'
_computing_structure_solution 'SHELXS-97 (Sheldrick, 1997)'
_diffrn_ambient_temperature 173
_diffrn_detector_area_resol_mean 8.333
_diffrn_measured_fraction_theta_full 0.998
_diffrn_measured_fraction_theta_max 0.998
_diffrn_measurement_device_type 'Bruker APEXII CCD area detector'
_diffrn_measurement_method 'phi and omega scans'
_diffrn_radiation_monochromator 'Bruker Helios multilayer confocal mirror'
_diffrn_radiation_source 'Bruker TXS fine-focus rotating anode'
_diffrn_radiation_type MoK\a
_diffrn_radiation_wavelength 0.71073
_diffrn_reflns_av_R_equivalents 0.0198
_diffrn_reflns_av_unetI/netI 0.0219
_diffrn_reflns_limit_h_max 7
_diffrn_reflns_limit_h_min -8
_diffrn_reflns_limit_k_max 18
_diffrn_reflns_limit_k_min -18
_diffrn_reflns_limit_l_max 35
_diffrn_reflns_limit_l_min -37
_diffrn_reflns_number 19320
_diffrn_reflns_theta_full 25.35
_diffrn_reflns_theta_max 25.35
_diffrn_reflns_theta_min 2.35
_exptl_absorpt_coefficient_mu 0.508
_exptl_absorpt_correction_T_max 0.9277
_exptl_absorpt_correction_T_min 0.6868
_exptl_absorpt_correction_type empirical
_exptl_absorpt_process_details
;
SADABS Sheldrick 1996
;
_exptl_crystal_colour black
_exptl_crystal_density_diffrn 1.387
_exptl_crystal_density_method 'not measured'
_exptl_crystal_description prism
_exptl_crystal_F_000 1408
_exptl_crystal_size_max 0.80
_exptl_crystal_size_mid 0.25
_exptl_crystal_size_min 0.15
_refine_diff_density_max 1.382
_refine_diff_density_min -0.389
_refine_diff_density_rms 0.111
_refine_ls_extinction_method none
_refine_ls_goodness_of_fit_ref 1.177
_refine_ls_hydrogen_treatment constr
_refine_ls_matrix_type full
_refine_ls_number_parameters 447
_refine_ls_number_reflns 5996
_refine_ls_number_restraints 60
_refine_ls_restrained_S_all 1.180
_refine_ls_R_factor_all 0.0586
_refine_ls_R_factor_gt 0.0503
_refine_ls_shift/su_max 0.000
_refine_ls_shift/su_mean 0.000
_refine_ls_structure_factor_coef Fsqd
_refine_ls_weighting_details 'calc w=1/[\s^2^(Fo^2^)+(0.0512P)^2^+7.7007P] where P=(Fo^2^+2Fc^2^)/3'
_refine_ls_weighting_scheme calc
_refine_ls_wR_factor_gt 0.1455
_refine_ls_wR_factor_ref 0.1539
_reflns_number_gt 5315
_reflns_number_total 5996
_reflns_threshold_expression >2\s
_cod_data_source_file cg400954x_si_002.cif
_cod_data_source_block 7-iPr2F0
_cod_depositor_comments
;
The following automatic conversions were performed:

'_symmetry_cell_setting' value 'Monoclinic' changed to 'monoclinic'
according to /home/saulius/struct/CIF-dictionaries/cif_core.dic
dictionary named 'cif_core.dic' version 2.4.2 from 2011-04-26.

Automatic conversion script
Id: cif_fix_values 1891 2012-01-12 08:04:46Z andrius 
;
_cod_original_sg_symbol_H-M 'P 21/c'
_cod_database_code 4508272

loop_
_symmetry_equiv_pos_as_xyz
'x, y, z'
'-x, y+1/2, -z+1/2'
'-x, -y, -z'
'x, -y-1/2, z-1/2'

loop_
_atom_site_label
_atom_site_type_symbol
_atom_site_fract_x
_atom_site_fract_y
_atom_site_fract_z
_atom_site_U_iso_or_equiv
_atom_site_adp_type
_atom_site_occupancy
_atom_site_symmetry_multiplicity
_atom_site_calc_flag
_atom_site_refinement_flags
C1 C 0.3515(5) 0.5854(2) 0.72325(11) 0.0243(7) Uani 1 1 d .
C2 C 0.3607(5) 0.6768(2) 0.72212(12) 0.0281(8) Uani 1 1 d .
H2 H 0.3551 0.7113 0.6970 0.034 Uiso 1 1 calc R
C3 C 0.3796(5) 0.7083(2) 0.76457(13) 0.0312(8) Uani 1 1 d .
H3 H 0.3883 0.7672 0.7727 0.037 Uiso 1 1 calc R
C4 C 0.3834(5) 0.6375(3) 0.79250(11) 0.0283(8) Uani 1 1 d .
H4 H 0.3945 0.6401 0.8228 0.034 Uiso 1 1 calc R
C5 C 0.3677(5) 0.5617(2) 0.76733(11) 0.0247(7) Uani 1 1 d .
H5 H 0.3679 0.5043 0.7780 0.030 Uiso 1 1 calc R
C6 C 0.8872(4) 0.5694(2) 0.77834(10) 0.0208(7) Uani 1 1 d .
C7 C 0.8729(5) 0.5655(2) 0.73284(11) 0.0249(7) Uani 1 1 d .
H7 H 0.8688 0.5144 0.7161 0.030 Uiso 1 1 calc R
C8 C 0.8658(5) 0.6521(2) 0.71671(12) 0.0286(8) Uani 1 1 d .
H8 H 0.8572 0.6687 0.6875 0.034 Uiso 1 1 calc R
C9 C 0.8738(5) 0.7079(2) 0.75213(12) 0.0312(8) Uani 1 1 d .
H9 H 0.8714 0.7691 0.7509 0.037 Uiso 1 1 calc R
C10 C 0.8859(5) 0.6579(2) 0.78971(12) 0.0267(7) Uani 1 1 d .
H10 H 0.8921 0.6799 0.8180 0.032 Uiso 1 1 calc R
C11 C 0.3251(6) 0.5272(3) 0.68531(13) 0.0416(10) Uani 1 1 d U
H11 H 0.1797 0.5284 0.6762 0.050 Uiso 1 1 calc R
C12 C 0.3765(8) 0.4340(3) 0.69645(18) 0.0630(14) Uani 1 1 d U
H12A H 0.5192 0.4296 0.7050 0.095 Uiso 1 1 calc R
H12B H 0.3466 0.3973 0.6715 0.095 Uiso 1 1 calc R
H12C H 0.2969 0.4150 0.7200 0.095 Uiso 1 1 calc R
C13 C 0.4389(8) 0.5591(4) 0.64750(14) 0.0608(14) Uani 1 1 d U
H13A H 0.4030 0.6193 0.6414 0.091 Uiso 1 1 calc R
H13B H 0.4037 0.5236 0.6224 0.091 Uiso 1 1 calc R
H13C H 0.5831 0.5550 0.6544 0.091 Uiso 1 1 calc R
C14 C 0.9078(5) 0.4940(2) 0.80846(11) 0.0286(8) Uani 1 1 d U
H14 H 1.0535 0.4886 0.8169 0.034 Uiso 1 1 calc R
C15 C 0.8440(7) 0.4087(3) 0.78755(13) 0.0403(9) Uani 1 1 d U
H15A H 0.6996 0.4097 0.7804 0.060 Uiso 1 1 calc R
H15B H 0.8756 0.3612 0.8074 0.060 Uiso 1 1 calc R
H15C H 0.9158 0.4005 0.7614 0.060 Uiso 1 1 calc R
C16 C 0.8005(7) 0.5081(3) 0.84932(13) 0.0446(10) Uani 1 1 d U
H16A H 0.8526 0.5603 0.8637 0.067 Uiso 1 1 calc R
H16B H 0.8228 0.4583 0.8682 0.067 Uiso 1 1 calc R
H16C H 0.6567 0.5149 0.8425 0.067 Uiso 1 1 calc R
Fe1 Fe 0.62260(6) 0.63089(3) 0.753493(14) 0.01980(15) Uani 1 1 d .
C17 C 0.8683(5) 0.1992(2) 0.53129(10) 0.0236(7) Uani 1 1 d .
H17 H 0.8688 0.1383 0.5347 0.028 Uiso 1 1 calc R
C18 C 0.8641(5) 0.2357(2) 0.48911(10) 0.0213(7) Uani 1 1 d .
C19 C 0.8620(5) 0.3284(2) 0.48508(11) 0.0245(7) Uani 1 1 d .
H19 H 0.8572 0.3539 0.4575 0.029 Uiso 1 1 calc R
C20 C 0.8667(5) 0.3792(2) 0.51991(11) 0.0241(7) Uani 1 1 d .
H20 H 0.8654 0.4401 0.5165 0.029 Uiso 1 1 calc R
C21 C 0.8738(5) 0.3430(2) 0.56236(10) 0.0222(7) Uani 1 1 d .
C22 C 0.8714(5) 0.2505(2) 0.56619(10) 0.0234(7) Uani 1 1 d .
H22 H 0.8721 0.2250 0.5937 0.028 Uiso 1 1 calc R
C23 C 0.8587(5) 0.1830(2) 0.45336(11) 0.0227(7) Uani 1 1 d .
C24 C 0.8836(5) 0.3956(2) 0.59789(11) 0.0244(7) Uani 1 1 d .
C25 C 0.8558(5) 0.0913(2) 0.45624(11) 0.0272(8) Uani 1 1 d .
C26 C 0.8543(5) 0.2174(2) 0.41088(11) 0.0269(7) Uani 1 1 d .
C27 C 0.8927(5) 0.4879(2) 0.59508(11) 0.0273(8) Uani 1 1 d .
C28 C 0.8859(5) 0.3635(2) 0.64042(11) 0.0273(7) Uani 1 1 d .
N1 N 0.8523(6) 0.0175(2) 0.45759(10) 0.0388(8) Uani 1 1 d .
N2 N 0.8514(6) 0.2431(2) 0.37654(10) 0.0401(8) Uani 1 1 d .
N3 N 0.9015(6) 0.5615(2) 0.59455(11) 0.0397(8) Uani 1 1 d .
N4 N 0.8881(6) 0.3412(2) 0.67530(10) 0.0409(8) Uani 1 1 d .
C29 C 0.3539(5) 0.1558(2) 0.43485(10) 0.0218(7) Uani 1 1 d .
C30 C 0.3607(5) 0.2476(2) 0.43245(11) 0.0242(7) Uani 1 1 d .
H30 H 0.3586 0.2745 0.4052 0.029 Uiso 1 1 calc R
C31 C 0.3700(5) 0.2976(2) 0.46806(11) 0.0240(7) Uani 1 1 d .
H31 H 0.3745 0.3586 0.4653 0.029 Uiso 1 1 calc R
C32 C 0.3731(5) 0.2599(2) 0.50962(11) 0.0229(7) Uani 1 1 d .
C33 C 0.3682(5) 0.1679(2) 0.51240(11) 0.0245(7) Uani 1 1 d .
H33 H 0.3716 0.1411 0.5397 0.029 Uiso 1 1 calc R
C34 C 0.3586(5) 0.1183(2) 0.47672(11) 0.0249(7) Uani 1 1 d .
H34 H 0.3550 0.0573 0.4795 0.030 Uiso 1 1 calc R
C35 C 0.3406(5) 0.1038(2) 0.39819(11) 0.0249(7) Uani 1 1 d .
C36 C 0.3772(5) 0.3112(2) 0.54651(11) 0.0244(7) Uani 1 1 d .
C37 C 0.3248(6) 0.0125(2) 0.40001(11) 0.0275(8) Uani 1 1 d .
C38 C 0.3424(5) 0.1383(2) 0.35621(11) 0.0262(7) Uani 1 1 d .
C39 C 0.3735(5) 0.4029(2) 0.54447(11) 0.0275(8) Uani 1 1 d .
C40 C 0.3736(6) 0.2750(2) 0.58819(11) 0.0295(8) Uani 1 1 d .
N5 N 0.3693(6) 0.2479(2) 0.62230(10) 0.0440(9) Uani 1 1 d .
N6 N 0.3704(6) 0.4768(2) 0.54359(11) 0.0410(8) Uani 1 1 d .
N7 N 0.3424(5) 0.1632(2) 0.32151(10) 0.0379(8) Uani 1 1 d .
N8 N 0.3100(6) -0.0613(2) 0.40019(11) 0.0412(8) Uani 1 1 d .

loop_
_atom_site_aniso_label
_atom_site_aniso_U_11
_atom_site_aniso_U_22
_atom_site_aniso_U_33
_atom_site_aniso_U_23
_atom_site_aniso_U_13
_atom_site_aniso_U_12
C1 0.0111(15) 0.037(2) 0.0243(17) -0.0054(14) 0.0011(12) -0.0002(13)
C2 0.0167(16) 0.037(2) 0.0303(19) 0.0090(15) 0.0020(13) 0.0055(14)
C3 0.0203(17) 0.0282(19) 0.045(2) -0.0091(17) 0.0019(15) 0.0058(14)
C4 0.0175(16) 0.045(2) 0.0231(17) -0.0085(16) 0.0060(13) 0.0000(15)
C5 0.0152(15) 0.0284(18) 0.0310(18) 0.0039(15) 0.0051(13) -0.0024(13)
C6 0.0114(14) 0.0263(17) 0.0248(17) 0.0049(13) 0.0016(12) -0.0004(12)
C7 0.0171(16) 0.0292(18) 0.0288(18) -0.0016(14) 0.0054(13) 0.0029(14)
C8 0.0172(16) 0.038(2) 0.0312(19) 0.0149(16) 0.0073(14) 0.0013(14)
C9 0.0191(17) 0.0250(18) 0.049(2) 0.0064(16) 0.0017(16) -0.0059(14)
C10 0.0164(16) 0.0320(19) 0.0311(19) -0.0033(15) -0.0032(13) -0.0035(14)
C11 0.0242(18) 0.065(3) 0.036(2) -0.023(2) 0.0002(15) 0.0013(18)
C12 0.061(3) 0.051(3) 0.077(3) -0.039(3) 0.009(3) -0.010(2)
C13 0.061(3) 0.094(4) 0.028(2) -0.018(2) 0.006(2) 0.012(3)
C14 0.0257(17) 0.0338(19) 0.0261(18) 0.0081(15) 0.0002(14) 0.0025(15)
C15 0.054(2) 0.029(2) 0.038(2) 0.0056(17) 0.0060(18) 0.0053(18)
C16 0.060(3) 0.048(2) 0.026(2) 0.0070(18) 0.0074(18) 0.002(2)
Fe1 0.0162(2) 0.0218(3) 0.0215(3) 0.00041(19) 0.00242(18) 0.00002(18)
C17 0.0261(17) 0.0228(17) 0.0218(17) 0.0029(13) 0.0008(13) 0.0009(14)
C18 0.0179(15) 0.0250(17) 0.0211(16) 0.0019(13) 0.0020(12) -0.0003(13)
C19 0.0272(17) 0.0270(18) 0.0191(16) 0.0037(14) -0.0001(13) -0.0004(14)
C20 0.0275(17) 0.0202(16) 0.0245(17) 0.0032(13) 0.0010(13) -0.0001(13)
C21 0.0194(16) 0.0255(17) 0.0218(16) 0.0024(13) 0.0010(12) -0.0003(13)
C22 0.0271(17) 0.0234(17) 0.0199(16) 0.0055(13) 0.0024(13) 0.0002(14)
C23 0.0228(16) 0.0237(17) 0.0216(17) 0.0024(13) 0.0011(13) -0.0007(13)
C24 0.0260(17) 0.0247(17) 0.0228(17) 0.0007(14) 0.0034(13) 0.0002(14)
C25 0.0338(19) 0.031(2) 0.0168(16) 0.0001(14) 0.0004(14) -0.0005(15)
C26 0.0343(19) 0.0245(17) 0.0218(18) -0.0035(14) -0.0002(14) -0.0004(15)
C27 0.0312(19) 0.031(2) 0.0195(17) -0.0021(14) 0.0024(14) 0.0005(15)
C28 0.0317(19) 0.0264(18) 0.0240(19) -0.0040(15) 0.0043(14) 0.0003(15)
N1 0.060(2) 0.0296(19) 0.0273(17) 0.0009(14) 0.0047(15) -0.0013(16)
N2 0.060(2) 0.0372(19) 0.0224(17) 0.0007(14) 0.0001(15) -0.0001(17)
N3 0.053(2) 0.0272(18) 0.0388(19) -0.0005(14) 0.0025(16) -0.0010(15)
N4 0.055(2) 0.043(2) 0.0249(18) 0.0017(15) 0.0065(15) -0.0009(17)
C29 0.0193(16) 0.0238(17) 0.0225(16) 0.0017(13) 0.0012(12) 0.0006(13)
C30 0.0272(17) 0.0247(17) 0.0207(16) 0.0050(13) 0.0012(13) 0.0012(14)
C31 0.0272(17) 0.0214(17) 0.0233(17) 0.0033(13) 0.0005(13) 0.0021(13)
C32 0.0196(16) 0.0261(17) 0.0229(17) 0.0011(14) 0.0020(13) 0.0008(13)
C33 0.0276(17) 0.0266(17) 0.0193(16) 0.0049(13) 0.0014(13) 0.0018(14)
C34 0.0284(18) 0.0200(17) 0.0265(18) 0.0023(14) 0.0028(14) 0.0001(13)
C35 0.0276(17) 0.0237(17) 0.0235(17) 0.0009(14) 0.0031(13) -0.0003(14)
C36 0.0247(17) 0.0261(17) 0.0223(17) 0.0017(14) 0.0012(13) 0.0011(14)
C37 0.035(2) 0.029(2) 0.0186(17) -0.0004(14) 0.0044(14) 0.0010(15)
C38 0.0299(18) 0.0238(17) 0.0251(19) -0.0057(14) 0.0026(14) -0.0017(14)
C39 0.0312(19) 0.033(2) 0.0177(16) -0.0026(14) 0.0002(14) 0.0031(15)
C40 0.034(2) 0.0289(19) 0.0252(19) -0.0043(15) 0.0023(15) 0.0044(15)
N5 0.065(2) 0.043(2) 0.0237(18) 0.0034(15) 0.0048(16) 0.0055(18)
N6 0.066(2) 0.0278(19) 0.0294(18) -0.0038(14) 0.0032(16) 0.0040(16)
N7 0.050(2) 0.0393(19) 0.0243(17) 0.0029(14) 0.0014(14) -0.0014(16)
N8 0.062(2) 0.0279(18) 0.0347(18) -0.0010(14) 0.0113(16) -0.0035(16)

loop_
_atom_type_symbol
_atom_type_description
_atom_type_scat_dispersion_real
_atom_type_scat_dispersion_imag
_atom_type_scat_source
C C 0.0033 0.0016 'International Tables Vol C Tables 4.2.6.8 and 6.1.1.4'
H H 0.0000 0.0000 'International Tables Vol C Tables 4.2.6.8 and 6.1.1.4'
N N 0.0061 0.0033 'International Tables Vol C Tables 4.2.6.8 and 6.1.1.4'
Fe Fe 0.3463 0.8444 'International Tables Vol C Tables 4.2.6.8 and 6.1.1.4'

loop_
_geom_angle_atom_site_label_1
_geom_angle_atom_site_label_2
_geom_angle_atom_site_label_3
_geom_angle
C2 C1 C5 106.3(3)
C2 C1 C11 125.9(4)
C5 C1 C11 127.8(4)
C3 C2 C1 108.8(3)
C3 C2 H2 125.6
C1 C2 H2 125.6
C4 C3 C2 108.4(3)
C4 C3 H3 125.8
C2 C3 H3 125.8
C3 C4 C5 107.6(3)
C3 C4 H4 126.2
C5 C4 H4 126.2
C4 C5 C1 108.9(3)
C4 C5 H5 125.5
C1 C5 H5 125.5
C10 C6 C7 106.9(3)
C10 C6 C14 126.5(3)
C7 C6 C14 126.5(3)
C6 C7 C8 108.2(3)
C6 C7 H7 125.9
C8 C7 H7 125.9
C9 C8 C7 107.3(3)
C9 C8 H8 126.3
C7 C8 H8 126.3
C8 C9 C10 108.7(3)
C8 C9 H9 125.7
C10 C9 H9 125.7
C9 C10 C6 108.8(3)
C9 C10 H10 125.6
C6 C10 H10 125.6
C1 C11 C12 112.0(4)
C1 C11 C13 112.3(4)
C12 C11 C13 111.7(4)
C1 C11 H11 106.8
C12 C11 H11 106.8
C13 C11 H11 106.8
C11 C12 H12A 109.5
C11 C12 H12B 109.5
H12A C12 H12B 109.5
C11 C12 H12C 109.5
H12A C12 H12C 109.5
H12B C12 H12C 109.5
C11 C13 H13A 109.5
C11 C13 H13B 109.5
H13A C13 H13B 109.5
C11 C13 H13C 109.5
H13A C13 H13C 109.5
H13B C13 H13C 109.5
C6 C14 C16 112.8(3)
C6 C14 C15 112.9(3)
C16 C14 C15 110.7(3)
C6 C14 H14 106.7
C16 C14 H14 106.7
C15 C14 H14 106.7
C14 C15 H15A 109.5
C14 C15 H15B 109.5
H15A C15 H15B 109.5
C14 C15 H15C 109.5
H15A C15 H15C 109.5
H15B C15 H15C 109.5
C14 C16 H16A 109.5
C14 C16 H16B 109.5
H16A C16 H16B 109.5
C14 C16 H16C 109.5
H16A C16 H16C 109.5
H16B C16 H16C 109.5
C22 C17 C18 120.8(3)
C22 C17 H17 119.6
C18 C17 H17 119.6
C23 C18 C17 120.7(3)
C23 C18 C19 121.1(3)
C17 C18 C19 118.2(3)
C20 C19 C18 120.8(3)
C20 C19 H19 119.6
C18 C19 H19 119.6
C19 C20 C21 121.3(3)
C19 C20 H20 119.3
C21 C20 H20 119.3
C24 C21 C22 121.5(3)
C24 C21 C20 120.8(3)
C22 C21 C20 117.7(3)
C17 C22 C21 121.2(3)
C17 C22 H22 119.4
C21 C22 H22 119.4
C18 C23 C25 122.5(3)
C18 C23 C26 122.0(3)
C25 C23 C26 115.5(3)
C21 C24 C28 123.2(3)
C21 C24 C27 122.7(3)
C28 C24 C27 114.1(3)
N1 C25 C23 178.5(4)
N2 C26 C23 178.5(4)
N3 C27 C24 177.3(4)
N4 C28 C24 177.0(4)
C35 C29 C30 122.1(3)
C35 C29 C34 120.9(3)
C30 C29 C34 117.0(3)
C31 C30 C29 121.8(3)
C31 C30 H30 119.1
C29 C30 H30 119.1
C30 C31 C32 120.9(3)
C30 C31 H31 119.5
C32 C31 H31 119.5
C36 C32 C31 121.3(3)
C36 C32 C33 121.0(3)
C31 C32 C33 117.7(3)
C34 C33 C32 121.0(3)
C34 C33 H33 119.5
C32 C33 H33 119.5
C33 C34 C29 121.5(3)
C33 C34 H34 119.2
C29 C34 H34 119.2
C29 C35 C37 122.8(3)
C29 C35 C38 122.6(3)
C37 C35 C38 114.6(3)
C32 C36 C40 122.2(3)
C32 C36 C39 122.0(3)
C40 C36 C39 115.7(3)
N8 C37 C35 177.9(4)
N7 C38 C35 177.4(4)
N6 C39 C36 178.8(4)
N5 C40 C36 178.2(4)

loop_
_geom_bond_atom_site_label_1
_geom_bond_atom_site_label_2
_geom_bond_distance
C1 C2 1.419(5)
C1 C5 1.429(5)
C1 C11 1.497(5)
C2 C3 1.417(5)
C2 H2 0.9500
C3 C4 1.403(5)
C3 H3 0.9500
C4 C5 1.418(5)
C4 H4 0.9500
C5 H5 0.9500
C6 C10 1.418(5)
C6 C7 1.427(5)
C6 C14 1.504(5)
C7 C8 1.434(5)
C7 H7 0.9500
C8 C9 1.406(5)
C8 H8 0.9500
C9 C10 1.409(5)
C9 H9 0.9500
C10 H10 0.9500
C11 C12 1.522(7)
C11 C13 1.526(6)
C11 H11 1.0000
C12 H12A 0.9800
C12 H12B 0.9800
C12 H12C 0.9800
C13 H13A 0.9800
C13 H13B 0.9800
C13 H13C 0.9800
C14 C16 1.518(5)
C14 C15 1.528(5)
C14 H14 1.0000
C15 H15A 0.9800
C15 H15B 0.9800
C15 H15C 0.9800
C16 H16A 0.9800
C16 H16B 0.9800
C16 H16C 0.9800
C17 C22 1.353(5)
C17 C18 1.438(4)
C17 H17 0.9500
C18 C23 1.386(5)
C18 C19 1.443(5)
C19 C20 1.345(5)
C19 H19 0.9500
C20 C21 1.444(5)
C20 H20 0.9500
C21 C24 1.380(5)
C21 C22 1.439(5)
C22 H22 0.9500
C23 C25 1.425(5)
C23 C26 1.434(5)
C24 C28 1.424(5)
C24 C27 1.434(5)
C25 N1 1.145(5)
C26 N2 1.148(5)
C27 N3 1.143(5)
C28 N4 1.147(5)
C29 C35 1.404(5)
C29 C30 1.426(5)
C29 C34 1.435(5)
C30 C31 1.359(5)
C30 H30 0.9500
C31 C32 1.428(5)
C31 H31 0.9500
C32 C36 1.403(5)
C32 C33 1.429(5)
C33 C34 1.357(5)
C33 H33 0.9500
C34 H34 0.9500
C35 C37 1.421(5)
C35 C38 1.422(5)
C36 C40 1.424(5)
C36 C39 1.424(5)
C37 N8 1.149(5)
C38 N7 1.155(5)
C39 N6 1.146(5)
C40 N5 1.151(5)
